data_7210203
loop_
_publ_author_name
'Abdalrahman, Mahmoud A.'
'Awwadi, Firas F.'
'Jameson, Geoffrey B.'
'Landee, Christopher P.'
'Saunders, Christopher G.'
'Turnbull, Mark M.'
'Wikaira, Jan L.'

_publ_section_title
;
 Effects of halogen and hydrogen bonding on defect disorder: the ladder
 that wasn't there
;
_journal_issue 21
_journal_name_full CrystEngComm
_journal_page_first 4309
_journal_paper_doi 10.1039/c3ce40444g
_journal_volume 15
_journal_year 2013
_chemical_formula_sum 'C10 H16 Cl4 Cu I2 N4 O2'
_chemical_formula_weight 683.41
_chemical_name_systematic
;
Bis-(2-amino-5-iodopyridinium) diaquatrichlorocuprate chloride
;
_space_group_IT_number 14
_symmetry_cell_setting monoclinic
_symmetry_space_group_name_Hall '-P 2ybc'
_symmetry_space_group_name_H-M 'P 1 21/c 1'
_atom_sites_solution_hydrogens geom
_atom_sites_solution_primary direct
_atom_sites_solution_secondary difmap
_audit_creation_method SHELXL-97
_cell_angle_alpha 90.00
_cell_angle_beta 96.127(2)
_cell_angle_gamma 90.00
_cell_formula_units_Z 2
_cell_length_a 4.06780(10)
_cell_length_b 16.2705(6)
_cell_length_c 14.8387(5)
_cell_measurement_reflns_used 9992
_cell_measurement_temperature 120(2)
_cell_measurement_theta_max 33.54
_cell_measurement_theta_min 2.50
_cell_volume 976.49(5)
_computing_cell_refinement 'Bruker SAINT'
_computing_data_collection 'Bruker APEX2'
_computing_data_reduction 'Bruker SAINT'
_computing_molecular_graphics 'Bruker SHELXTL'
_computing_publication_material 'Bruker SHELXTL'
_computing_structure_refinement 'SHELXL-97 (Sheldrick, 2008)'
_computing_structure_solution 'SHELXS-97 (Sheldrick, 2008)'
_diffrn_ambient_temperature 120(2)
_diffrn_measured_fraction_theta_full 0.993
_diffrn_measured_fraction_theta_max 0.993
_diffrn_measurement_device_type 'Bruker APEX-II CCD'
_diffrn_measurement_method '\f and \w scans'
_diffrn_radiation_monochromator graphite
_diffrn_radiation_source 'fine-focus sealed tube'
_diffrn_radiation_type MoK\a
_diffrn_radiation_wavelength 0.71073
_diffrn_reflns_av_R_equivalents 0.0490
_diffrn_reflns_av_sigmaI/netI 0.0247
_diffrn_reflns_limit_h_max 5
_diffrn_reflns_limit_h_min -5
_diffrn_reflns_limit_k_max 22
_diffrn_reflns_limit_k_min -22
_diffrn_reflns_limit_l_max 21
_diffrn_reflns_limit_l_min -21
_diffrn_reflns_number 26671
_diffrn_reflns_theta_full 30.51
_diffrn_reflns_theta_max 30.51
_diffrn_reflns_theta_min 2.76
_exptl_absorpt_coefficient_mu 4.838
_exptl_absorpt_correction_T_max 0.4763
_exptl_absorpt_correction_T_min 0.1876
_exptl_absorpt_correction_type empirical
_exptl_absorpt_process_details SADABS
_exptl_crystal_colour green
_exptl_crystal_density_diffrn 2.324
_exptl_crystal_density_method 'not measured'
_exptl_crystal_description block
_exptl_crystal_F_000 646
_exptl_crystal_size_max 0.52
_exptl_crystal_size_mid 0.25
_exptl_crystal_size_min 0.18
_refine_diff_density_max 0.568
_refine_diff_density_min -0.474
_refine_diff_density_rms 0.095
_refine_ls_extinction_coef 0.00146(19)
_refine_ls_extinction_expression Fc^*^=kFc[1+0.001xFc^2^\l^3^/sin(2\q)]^-1/4^
_refine_ls_extinction_method SHELXL
_refine_ls_goodness_of_fit_ref 1.055
_refine_ls_hydrogen_treatment mixed
_refine_ls_matrix_type full
_refine_ls_number_parameters 128
_refine_ls_number_reflns 2954
_refine_ls_number_restraints 48
_refine_ls_restrained_S_all 1.052
_refine_ls_R_factor_all 0.0221
_refine_ls_R_factor_gt 0.0189
_refine_ls_shift/su_max 0.005
_refine_ls_shift/su_mean 0.000
_refine_ls_structure_factor_coef Fsqd
_refine_ls_weighting_details 'calc w=1/[\s^2^(Fo^2^)+(0.0125P)^2^+0.7308P] where P=(Fo^2^+2Fc^2^)/3'
_refine_ls_weighting_scheme calc
_refine_ls_wR_factor_gt 0.0423
_refine_ls_wR_factor_ref 0.0435
_reflns_number_gt 2680
_reflns_number_total 2954
_reflns_threshold_expression >2sigma(I)
_cod_data_source_file c3ce40444g.txt
_cod_data_source_block maj
_cod_depositor_comments
;
The following automatic conversions were performed:

'_symmetry_cell_setting' value 'Monoclinic' changed to 'monoclinic'
according to /home/saulius/struct/CIF-dictionaries/cif_core.dic
dictionary named 'cif_core.dic' version 2.4.2 from 2011-04-26.

Automatic conversion script
Id: cif_fix_values 1891 2012-01-12 08:04:46Z andrius 
;
_cod_original_sg_symbol_H-M P2(1)/c
_cod_database_code 7210203

loop_
_symmetry_equiv_pos_as_xyz
'x, y, z'
'-x, y+1/2, -z+1/2'
'-x, -y, -z'
'x, -y-1/2, z-1/2'

loop_
_atom_site_label
_atom_site_type_symbol
_atom_site_fract_x
_atom_site_fract_y
_atom_site_fract_z
_atom_site_U_iso_or_equiv
_atom_site_adp_type
_atom_site_occupancy
_atom_site_symmetry_multiplicity
_atom_site_calc_flag
_atom_site_refinement_flags
_atom_site_disorder_assembly
_atom_site_disorder_group
Cu1 Cu 0.03426(10) 0.99202(3) 0.60423(3) 0.01195(9) Uani 0.50 1 d P . .
Cl1 Cl 0.07616(10) 0.90657(3) 0.72705(3) 0.01856(9) Uani 1 1 d . . .
Cl2 Cl 0.00416(11) 1.11598(3) 0.53398(4) 0.02264(10) Uani 1 1 d . . .
O1 O 0.5365(3) 0.99626(10) 0.60985(10) 0.0224(3) Uani 1 1 d D . .
H1A H 0.427(9) 0.965(2) 0.641(3) 0.027 Uiso 0.50 1 d PD A 1
H1B H 0.389(8) 1.029(2) 0.587(3) 0.027 Uiso 0.50 1 d PD B 1
H1C H 0.673(8) 0.963(2) 0.636(3) 0.027 Uiso 0.50 1 d PD C 2
H1D H 0.635(9) 1.020(3) 0.571(2) 0.027 Uiso 0.50 1 d PD D 2
N11 N 0.5751(4) 0.24890(10) 0.84799(11) 0.0182(3) Uani 1 1 d U . .
H11 H 0.6350 0.2986 0.8386 0.022 Uiso 1 1 calc R . .
C12 C 0.6144(4) 0.19214(12) 0.78357(13) 0.0182(4) Uani 1 1 d U . .
N12 N 0.7522(5) 0.21507(13) 0.70988(13) 0.0259(4) Uani 1 1 d U . .
H12A H 0.802(6) 0.2599(18) 0.7046(19) 0.031 Uiso 1 1 d . . .
H12B H 0.787(7) 0.1819(18) 0.6702(19) 0.031 Uiso 1 1 d . . .
C13 C 0.5091(5) 0.11137(12) 0.79889(14) 0.0216(4) Uani 1 1 d U . .
H13 H 0.5295 0.0708 0.7557 0.026 Uiso 1 1 calc R . .
C14 C 0.3771(5) 0.09268(12) 0.87716(14) 0.0190(4) Uani 1 1 d U . .
H14 H 0.3076 0.0393 0.8871 0.023 Uiso 1 1 calc R . .
C15 C 0.3454(4) 0.15401(12) 0.94340(12) 0.0159(3) Uani 1 1 d U . .
I1 I 0.18078(3) 0.124192(8) 1.067902(8) 0.01793(5) Uani 1 1 d . . .
C16 C 0.4457(4) 0.23185(12) 0.92703(13) 0.0177(4) Uani 1 1 d U . .
H16 H 0.4262 0.2732 0.9694 0.021 Uiso 1 1 calc R . .

loop_
_atom_site_aniso_label
_atom_site_aniso_U_11
_atom_site_aniso_U_22
_atom_site_aniso_U_33
_atom_site_aniso_U_23
_atom_site_aniso_U_13
_atom_site_aniso_U_12
Cu1 0.01066(17) 0.0128(2) 0.0126(2) 0.00155(15) 0.00231(14) 0.00030(14)
Cl1 0.01840(19) 0.0203(2) 0.0176(2) 0.00570(17) 0.00485(15) 0.00313(15)
Cl2 0.0185(2) 0.0171(2) 0.0334(3) 0.00857(19) 0.00820(18) 0.00191(15)
O1 0.0194(6) 0.0253(8) 0.0231(8) 0.0087(6) 0.0043(5) 0.0030(5)
N11 0.0210(7) 0.0136(7) 0.0205(8) -0.0001(6) 0.0046(6) -0.0005(6)
C12 0.0190(8) 0.0187(9) 0.0166(9) -0.0003(7) 0.0008(6) 0.0020(7)
N12 0.0379(10) 0.0208(9) 0.0203(9) 0.0002(7) 0.0098(7) -0.0008(7)
C13 0.0285(9) 0.0166(9) 0.0198(10) -0.0065(7) 0.0033(7) -0.0013(7)
C14 0.0219(8) 0.0130(9) 0.0216(10) -0.0002(7) -0.0006(7) -0.0013(7)
C15 0.0136(7) 0.0177(9) 0.0165(9) 0.0003(7) 0.0018(6) 0.0015(6)
I1 0.01425(6) 0.02094(7) 0.01900(7) 0.00198(5) 0.00360(4) 0.00016(4)
C16 0.0173(8) 0.0167(9) 0.0195(9) -0.0034(7) 0.0039(6) 0.0007(6)

loop_
_atom_type_symbol
_atom_type_description
_atom_type_scat_dispersion_real
_atom_type_scat_dispersion_imag
_atom_type_scat_source
C C 0.0033 0.0016 'International Tables Vol C Tables 4.2.6.8 and 6.1.1.4'
H H 0.0000 0.0000 'International Tables Vol C Tables 4.2.6.8 and 6.1.1.4'
N N 0.0061 0.0033 'International Tables Vol C Tables 4.2.6.8 and 6.1.1.4'
Cl Cl 0.1484 0.1585 'International Tables Vol C Tables 4.2.6.8 and 6.1.1.4'
Cu Cu 0.3201 1.2651 'International Tables Vol C Tables 4.2.6.8 and 6.1.1.4'
I I -0.4742 1.8119 'International Tables Vol C Tables 4.2.6.8 and 6.1.1.4'
O O 0.0106 0.0060 'International Tables Vol C Tables 4.2.6.8 and 6.1.1.4'

loop_
_geom_angle_atom_site_label_1
_geom_angle_atom_site_label_2
_geom_angle_atom_site_label_3
_geom_angle
_geom_angle_site_symmetry_1
_geom_angle_site_symmetry_3
O1 Cu1 O1 173.93(10) 1_455 .
O1 Cu1 Cl2 89.06(5) 1_455 .
O1 Cu1 Cl2 89.62(5) . .
O1 Cu1 Cl1 88.73(5) 1_455 .
O1 Cu1 Cl1 89.93(5) . .
Cl2 Cu1 Cl1 154.68(3) . .
O1 Cu1 Cl2 94.36(5) 1_455 3_576
O1 Cu1 Cl2 91.70(5) . 3_576
Cl2 Cu1 Cl2 103.56(2) . 3_576
Cl1 Cu1 Cl2 101.76(2) . 3_576
Cu1 O1 H1A 126(3) 1_655 .
Cu1 O1 H1B 132(3) 1_655 .
H1A O1 H1B 102(2) . .
Cu1 O1 H1C 128(3) . .
Cu1 O1 H1D 123(3) . .
H1C O1 H1D 106(2) . .
C12 N11 C16 123.71(17) . .
C12 N11 H11 118.1 . .
C16 N11 H11 118.1 . .
N12 C12 N11 118.73(19) . .
N12 C12 C13 123.70(19) . .
N11 C12 C13 117.56(17) . .
C12 N12 H12A 119(2) . .
C12 N12 H12B 121.4(19) . .
H12A N12 H12B 119(3) . .
C14 C13 C12 119.96(18) . .
C14 C13 H13 120.0 . .
C12 C13 H13 120.0 . .
C13 C14 C15 120.46(18) . .
C13 C14 H14 119.8 . .
C15 C14 H14 119.8 . .
C16 C15 C14 118.73(17) . .
C16 C15 I1 120.32(14) . .
C14 C15 I1 120.79(14) . .
C15 C16 N11 119.57(17) . .
C15 C16 H16 120.2 . .
N11 C16 H16 120.2 . .

loop_
_geom_bond_atom_site_label_1
_geom_bond_atom_site_label_2
_geom_bond_distance
_geom_bond_site_symmetry_2
Cu1 O1 2.0365(14) 1_455
Cu1 O1 2.0370(14) .
Cu1 Cl2 2.2676(6) .
Cu1 Cl1 2.2842(6) .
Cu1 Cl2 2.6926(7) 3_576
O1 H1A 0.846(10) .
O1 H1B 0.845(10) .
O1 H1C 0.840(10) .
O1 H1D 0.835(10) .
N11 C12 1.351(2) .
N11 C16 1.364(2) .
N11 H11 0.8600 .
C12 N12 1.334(3) .
C12 C13 1.408(3) .
N12 H12A 0.76(3) .
N12 H12B 0.82(3) .
C13 C14 1.365(3) .
C13 H13 0.9300 .
C14 C15 1.416(3) .
C14 H14 0.9300 .
C15 C16 1.360(3) .
C15 I1 2.0882(18) .
C16 H16 0.9300 .

loop_
_geom_hbond_atom_site_label_D
_geom_hbond_atom_site_label_H
_geom_hbond_atom_site_label_A
_geom_hbond_distance_DH
_geom_hbond_distance_HA
_geom_hbond_distance_DA
_geom_hbond_angle_DHA
_geom_hbond_site_symmetry_A
O1 H1A Cl1 0.846(10) 2.227(14) 3.0588(14) 168(4) .
O1 H1B Cl2 0.845(10) 2.194(10) 3.0382(15) 177(5) .
O1 H1C Cl1 0.840(10) 2.208(16) 3.0263(15) 165(5) 1_655
O1 H1D Cl2 0.835(10) 2.27(3) 3.0229(15) 150(5) 1_655
N11 H11 Cl1 0.76(3) 2.47(3) 3.1912(17) 160(2) 2_646
N12 H12A Cl1 0.76(3) 2.62(3) 3.306(2) 151(3) 2_646
N12 H12B Cl2 0.82(3) 2.53(3) 3.322(2) 162(2) 1_645

loop_
_geom_torsion_atom_site_label_1
_geom_torsion_atom_site_label_2
_geom_torsion_atom_site_label_3
_geom_torsion_atom_site_label_4
_geom_torsion
C16 N11 C12 N12 -178.16(18)
C16 N11 C12 C13 1.2(3)
N12 C12 C13 C14 178.5(2)
N11 C12 C13 C14 -0.8(3)
C12 C13 C14 C15 -0.1(3)
C13 C14 C15 C16 0.7(3)
C13 C14 C15 I1 -174.86(15)
C14 C15 C16 N11 -0.3(3)
I1 C15 C16 N11 175.23(13)
C12 N11 C16 C15 -0.7(3)
